data_2311790
loop_
_publ_author_name
'Fils\/o, Mette \/O'
'Chaaban, Iman'
'Al Shehabi, Amer'
'Skibsted, J\/orgen'
'Lock, Nina'

_publ_section_title
;
 The structure-directing amine changes everything: structures and optical
 properties of two-dimensional thiostannates.
;
_journal_coeditor_code AO5023SUP1
_journal_issue 'Pt 5'
_journal_name_full 'Acta crystallographica Section B, Structural science, crystal engineering and materials'
_journal_page_first 931
_journal_page_last 940
_journal_paper_doi 10.1107/S2052520617010630
_journal_volume 73
_journal_year 2017
_chemical_formula_moiety 'S7 Sn3, 2(C7 H13 N2)'
_chemical_formula_sum 'C14 H26 N4 S7 Sn3'
_chemical_formula_weight 830.94
_chemical_name_common 1AEP-SnS-1
_space_group_crystal_system orthorhombic
_space_group_IT_number 18
_space_group_name_Hall 'P 2 2ab'
_space_group_name_H-M_alt 'P 21 21 2'
_atom_sites_solution_hydrogens geom
_atom_sites_solution_primary direct
_atom_sites_solution_secondary difmap
_audit_creation_method SHELXL-2014/7
_cell_angle_alpha 90
_cell_angle_beta 90
_cell_angle_gamma 90
_cell_formula_units_Z 4
_cell_length_a 13.2299(2)
_cell_length_b 22.2673(3)
_cell_length_c 9.0772(2)
_cell_measurement_reflns_used 9207
_cell_measurement_temperature 298(2)
_cell_measurement_theta_max 26.454
_cell_measurement_theta_min 2.243
_cell_volume 2674.09(8)
_computing_cell_refinement 'APEX2 v2010.1-2 (Bruker AXS, 2005-2009)'
_computing_data_collection 'APEX2 v2010.1-2 (Bruker AXS, 2005-2009)'
_computing_data_reduction 'APEX2 v2010.1-2 (Bruker AXS, 2005-2009)'
_computing_molecular_graphics 'Ortep-3 for Windows (Farrugia, 1997)'
_computing_publication_material 'ShelXle (Huebschle, 2011)'
_computing_structure_refinement 'SHELXL-2014/7 (Sheldrick, 2014)'
_computing_structure_solution 'SHELXS-97 (Sheldrick, 2008)'
_diffrn_ambient_temperature 298(2)
_diffrn_detector_area_resol_mean 12.00
_diffrn_measured_fraction_theta_full 1.000
_diffrn_measured_fraction_theta_max 0.985
_diffrn_measurement_device_type 'Bruker X8 APEX-II diffractometer'
_diffrn_measurement_method
; 
Narrow slices collected using \f- and \w-scans 
;
_diffrn_radiation_type MoK\a
_diffrn_radiation_wavelength 0.71073
_diffrn_reflns_av_R_equivalents 0.0587
_diffrn_reflns_av_unetI/netI 0.0776
_diffrn_reflns_Laue_measured_fraction_full 1.000
_diffrn_reflns_Laue_measured_fraction_max 0.985
_diffrn_reflns_limit_h_max 19
_diffrn_reflns_limit_h_min -19
_diffrn_reflns_limit_k_max 33
_diffrn_reflns_limit_k_min -28
_diffrn_reflns_limit_l_max 13
_diffrn_reflns_limit_l_min -13
_diffrn_reflns_number 34528
_diffrn_reflns_point_group_measured_fraction_full 1.000
_diffrn_reflns_point_group_measured_fraction_max 0.956
_diffrn_reflns_theta_full 25.242
_diffrn_reflns_theta_max 32.425
_diffrn_reflns_theta_min 1.829
_diffrn_source 'fine-focus sealed tube'
_exptl_absorpt_coefficient_mu 3.337
_exptl_absorpt_correction_T_max 0.8330
_exptl_absorpt_correction_T_min 0.7094
_exptl_absorpt_correction_type multi-scan
_exptl_absorpt_process_details
; 
SADABS (Sheldrick, 2004) 
;
_exptl_crystal_colour 'pale yellow'
_exptl_crystal_density_diffrn 2.064
_exptl_crystal_density_method 'not measured'
_exptl_crystal_description plate
_exptl_crystal_F_000 1600
_exptl_crystal_recrystallization_method solvothermal
_exptl_crystal_size_max 0.14
_exptl_crystal_size_mid 0.05
_exptl_crystal_size_min 0.01
_refine_diff_density_max 0.647
_refine_diff_density_min -0.594
_refine_diff_density_rms 0.136
_refine_ls_abs_structure_details
;
 Flack x determined using 2184 quotients [(I+)-(I-)]/[(I+)+(I-)]
 (Parsons, Flack and Wagner, Acta Cryst. B69 (2013) 249-259).
;
_refine_ls_abs_structure_Flack 0.015(14)
_refine_ls_extinction_method none
_refine_ls_goodness_of_fit_ref 0.958
_refine_ls_hydrogen_treatment constr
_refine_ls_matrix_type full
_refine_ls_number_parameters 264
_refine_ls_number_reflns 9206
_refine_ls_number_restraints 281
_refine_ls_restrained_S_all 0.956
_refine_ls_R_factor_all 0.0826
_refine_ls_R_factor_gt 0.0383
_refine_ls_shift/su_max 0.010
_refine_ls_shift/su_mean 0.001
_refine_ls_structure_factor_coef Fsqd
_refine_ls_weighting_details 'w=1/[\s^2^(Fo^2^)+(0.0195P)^2^] where P=(Fo^2^+2Fc^2^)/3'
_refine_ls_weighting_scheme calc
_refine_ls_wR_factor_gt 0.0499
_refine_ls_wR_factor_ref 0.0574
_reflns_Friedel_coverage 0.748
_reflns_Friedel_fraction_full 1.000
_reflns_Friedel_fraction_max 0.921
_reflns_number_gt 6297
_reflns_number_total 9206
_reflns_threshold_expression 'I > 4\s(I)'
_cod_data_source_file ao5023sup1.cif
_cod_data_source_block SnS_1AEP_300K
_cod_database_code 2311790
_shelx_shelxl_version_number 2014/7
_shelx_space_group_comment
;
The symmetry employed for this shelxl refinement is uniquely defined
by the following loop, which should always be used as a source of
symmetry information in preference to the above space-group names.
They are only intended as comments.
;
_ccdc_publ_extra_info
'In the chemical diagram it appears that the position of the double bond is different in the two cations. The double bond is expected to be delocalized over the two positions in both cations.'

loop_
_space_group_symop_operation_xyz
'x, y, z'
'-x, -y, z'
'-x+1/2, y+1/2, -z'
'x+1/2, -y+1/2, -z'

loop_
_atom_site_label
_atom_site_type_symbol
_atom_site_fract_x
_atom_site_fract_y
_atom_site_fract_z
_atom_site_U_iso_or_equiv
_atom_site_adp_type
_atom_site_occupancy
_atom_site_site_symmetry_order
_atom_site_calc_flag
_atom_site_refinement_flags_posn
_atom_site_refinement_flags_adp
_atom_site_refinement_flags_occupancy
_atom_site_disorder_assembly
_atom_site_disorder_group
N1 N 0.4959(6) 0.8051(3) 0.0322(8) 0.0722(19) Uani 1 1 d . U . . .
C1 C 0.4851(9) 0.7461(4) -0.0290(12) 0.098(3) Uani 1 1 d . U . . .
H1A H 0.4771 0.7475 -0.1352 0.118 Uiso 1 1 calc R U . . .
H1B H 0.4283 0.7249 0.0141 0.118 Uiso 1 1 calc R U . . .
N2 N 0.6324(7) 0.7627(4) 0.1101(11) 0.115(3) Uani 1 1 d . U . . .
H2 H 0.6884 0.7585 0.1571 0.138 Uiso 1 1 calc R U . . .
C2 C 0.5882(10) 0.7171(5) 0.0162(13) 0.129(4) Uani 1 1 d . U . . .
H2A H 0.5780 0.6799 0.0695 0.155 Uiso 1 1 calc R U . . .
H2B H 0.6302 0.7095 -0.0693 0.155 Uiso 1 1 calc R U . . .
C3 C 0.5775(8) 0.8106(4) 0.1147(11) 0.078(2) Uani 1 1 d D U . . .
C4A C 0.5869(15) 0.8658(7) 0.213(3) 0.095(6) Uani 0.652(16) 1 d D U P A 1
H4A1 H 0.6087 0.8530 0.3097 0.114 Uiso 0.652(16) 1 calc R U P A 1
H4A2 H 0.6392 0.8916 0.1726 0.114 Uiso 0.652(16) 1 calc R U P A 1
C5A C 0.4938(14) 0.9010(8) 0.228(2) 0.109(5) Uani 0.652(16) 1 d D U P A 1
H5A1 H 0.4520 0.8821 0.3028 0.130 Uiso 0.652(16) 1 calc R U P A 1
H5A2 H 0.5115 0.9407 0.2636 0.130 Uiso 0.652(16) 1 calc R U P A 1
C6A C 0.4373(13) 0.9072(6) 0.102(2) 0.093(5) Uani 0.652(16) 1 d D U P A 1
H6A1 H 0.4711 0.9357 0.0380 0.111 Uiso 0.652(16) 1 calc R U P A 1
H6A2 H 0.3724 0.9243 0.1284 0.111 Uiso 0.652(16) 1 calc R U P A 1
C4B C 0.619(3) 0.8663(12) 0.180(6) 0.095(6) Uani 0.348(16) 1 d D U P A 2
H4B1 H 0.6204 0.8630 0.2865 0.114 Uiso 0.348(16) 1 calc R U P A 2
H4B2 H 0.6879 0.8726 0.1457 0.114 Uiso 0.348(16) 1 calc R U P A 2
C5B C 0.556(3) 0.9165(13) 0.136(5) 0.109(5) Uani 0.348(16) 1 d D U P A 2
H5B1 H 0.5299 0.9346 0.2256 0.130 Uiso 0.348(16) 1 calc R U P A 2
H5B2 H 0.5999 0.9461 0.0904 0.130 Uiso 0.348(16) 1 calc R U P A 2
C6B C 0.476(2) 0.9081(11) 0.044(4) 0.093(5) Uani 0.348(16) 1 d D U P A 2
H6B1 H 0.4994 0.9216 -0.0516 0.111 Uiso 0.348(16) 1 calc R U P A 2
H6B2 H 0.4257 0.9368 0.0757 0.111 Uiso 0.348(16) 1 calc R U P A 2
C7 C 0.4184(7) 0.8500(4) 0.0145(12) 0.094(3) Uani 1 1 d D U . . .
H7A H 0.3542 0.8331 0.0448 0.112 Uiso 1 1 calc R U . A 1
H7B H 0.4132 0.8602 -0.0891 0.112 Uiso 1 1 calc R U . A 1
N3 N 0.7370(5) 0.4937(3) 0.2142(7) 0.0534(16) Uani 1 1 d . U . . .
N4 N 0.7017(6) 0.3994(3) 0.1989(9) 0.081(2) Uani 1 1 d . U . . .
H4 H 0.7067 0.3615 0.2156 0.097 Uiso 1 1 calc R U . . .
C8 C 0.6652(6) 0.4906(4) 0.0919(10) 0.075(3) Uani 1 1 d . U . . .
H8A H 0.6961 0.5034 0.0003 0.090 Uiso 1 1 calc R U . . .
H8B H 0.6059 0.5150 0.1110 0.090 Uiso 1 1 calc R U . . .
C9 C 0.6390(7) 0.4249(4) 0.0880(11) 0.083(3) Uani 1 1 d . U . . .
H9A H 0.5681 0.4186 0.1103 0.100 Uiso 1 1 calc R U . . .
H9B H 0.6538 0.4077 -0.0077 0.100 Uiso 1 1 calc R U . . .
C10 C 0.7511(6) 0.4408(3) 0.2727(10) 0.057(2) Uani 1 1 d . U . . .
C11 C 0.8169(7) 0.4314(3) 0.4005(10) 0.073(2) Uani 1 1 d . U . . .
H11A H 0.8809 0.4148 0.3677 0.088 Uiso 1 1 calc R U . . .
H11B H 0.7858 0.4024 0.4663 0.088 Uiso 1 1 calc R U . . .
C12 C 0.8358(7) 0.4887(4) 0.4826(12) 0.098(3) Uani 1 1 d . U . . .
H12A H 0.8929 0.4834 0.5484 0.117 Uiso 1 1 calc R U . . .
H12B H 0.7771 0.4984 0.5420 0.117 Uiso 1 1 calc R U . . .
C13 C 0.8574(7) 0.5400(3) 0.3782(13) 0.084(3) Uani 1 1 d . U . . .
H13A H 0.8699 0.5763 0.4344 0.101 Uiso 1 1 calc R U . . .
H13B H 0.9176 0.5311 0.3215 0.101 Uiso 1 1 calc R U . . .
C14 C 0.7699(6) 0.5502(3) 0.2751(11) 0.066(2) Uani 1 1 d . U . . .
H14A H 0.7145 0.5689 0.3280 0.079 Uiso 1 1 calc R U . . .
H14B H 0.7903 0.5769 0.1962 0.079 Uiso 1 1 calc R U . . .
Sn1 Sn 0.51901(3) 0.57757(2) 0.60991(5) 0.02833(10) Uani 1 1 d . U . . .
Sn2 Sn 0.68488(3) 0.70336(2) 0.54081(5) 0.02972(10) Uani 1 1 d . U . . .
Sn3 Sn 0.41812(3) 0.72367(2) 0.51938(5) 0.02900(10) Uani 1 1 d . U . . .
S1 S 0.54279(10) 0.65305(6) 0.38499(19) 0.0290(3) Uani 1 1 d . U . . .
S2 S 0.68038(12) 0.61583(6) 0.7006(2) 0.0375(4) Uani 1 1 d . U . . .
S3 S 0.56405(11) 0.78330(6) 0.5913(2) 0.0399(4) Uani 1 1 d . U . . .
S4 S 0.37631(12) 0.63966(7) 0.6815(2) 0.0374(4) Uani 1 1 d . U . . .
S5 S 0.5000 0.5000 0.4239(3) 0.0399(6) Uani 1 2 d S TU P . .
S6 S 0.5000 0.5000 0.8029(3) 0.0394(6) Uani 1 2 d S TU P . .
S7 S 0.79943(11) 0.70743(7) 0.33640(19) 0.0357(4) Uani 1 1 d . U . . .
S8 S 0.81953(12) 0.75633(6) 0.69730(19) 0.0365(4) Uani 1 1 d . U . . .

loop_
_atom_site_aniso_label
_atom_site_aniso_U_11
_atom_site_aniso_U_22
_atom_site_aniso_U_33
_atom_site_aniso_U_23
_atom_site_aniso_U_13
_atom_site_aniso_U_12
N1 0.080(4) 0.072(4) 0.064(5) 0.005(4) -0.016(4) 0.002(3)
C1 0.150(8) 0.083(5) 0.061(6) -0.005(5) 0.001(6) -0.002(5)
N2 0.124(7) 0.127(6) 0.094(7) 0.009(5) -0.014(6) 0.041(5)
C2 0.206(11) 0.113(7) 0.069(8) 0.001(6) -0.001(8) 0.052(7)
C3 0.082(6) 0.086(5) 0.066(6) 0.015(4) -0.023(5) 0.015(4)
C4A 0.075(11) 0.103(6) 0.105(12) -0.015(6) -0.026(10) 0.000(6)
C5A 0.092(10) 0.099(8) 0.135(12) -0.015(7) -0.022(8) 0.001(6)
C6A 0.077(10) 0.077(5) 0.124(13) -0.008(6) -0.003(9) 0.005(6)
C4B 0.075(11) 0.103(6) 0.105(12) -0.015(6) -0.026(10) 0.000(6)
C5B 0.092(10) 0.099(8) 0.135(12) -0.015(7) -0.022(8) 0.001(6)
C6B 0.077(10) 0.077(5) 0.124(13) -0.008(6) -0.003(9) 0.005(6)
C7 0.086(6) 0.077(5) 0.118(9) 0.002(5) -0.039(6) 0.008(4)
N3 0.053(4) 0.043(3) 0.064(4) 0.008(3) 0.002(3) -0.001(3)
N4 0.099(6) 0.044(3) 0.099(6) 0.003(3) -0.016(5) -0.005(4)
C8 0.078(6) 0.072(5) 0.074(6) 0.017(4) -0.013(5) -0.006(4)
C9 0.101(7) 0.075(5) 0.073(7) 0.001(5) -0.008(5) -0.004(5)
C10 0.064(5) 0.041(4) 0.066(5) 0.002(3) 0.009(4) 0.001(3)
C11 0.077(6) 0.055(4) 0.087(6) 0.013(4) -0.010(5) 0.005(4)
C12 0.108(8) 0.072(5) 0.113(8) -0.001(5) -0.027(6) 0.006(5)
C13 0.071(5) 0.052(4) 0.129(8) -0.007(5) -0.027(6) 0.006(4)
C14 0.056(5) 0.041(4) 0.101(7) 0.003(4) 0.002(4) -0.002(3)
Sn1 0.02426(19) 0.01737(17) 0.0434(3) -0.00065(18) 0.00070(19) -0.00179(15)
Sn2 0.02006(18) 0.02319(18) 0.0459(3) -0.00003(18) 0.00378(19) -0.00340(14)
Sn3 0.01949(17) 0.02222(17) 0.0453(3) 0.00194(18) -0.00037(18) 0.00194(14)
S1 0.0232(7) 0.0240(7) 0.0398(9) -0.0014(7) 0.0021(7) -0.0009(5)
S2 0.0291(8) 0.0323(8) 0.0512(12) 0.0063(7) -0.0091(8) -0.0060(6)
S3 0.0259(8) 0.0248(8) 0.0690(12) -0.0079(8) 0.0021(8) -0.0025(6)
S4 0.0296(8) 0.0294(8) 0.0532(12) 0.0065(7) 0.0121(8) 0.0037(6)
S5 0.0555(16) 0.0252(10) 0.0389(16) 0.000 0.000 -0.0056(9)
S6 0.0555(16) 0.0240(10) 0.0388(15) 0.000 0.000 -0.0063(10)
S7 0.0270(8) 0.0359(8) 0.0442(11) -0.0080(7) 0.0054(7) -0.0102(6)
S8 0.0317(8) 0.0372(8) 0.0405(10) -0.0007(7) -0.0005(8) -0.0109(7)

loop_
_atom_type_symbol
_atom_type_description
_atom_type_scat_dispersion_real
_atom_type_scat_dispersion_imag
_atom_type_scat_source
C C 0.0033 0.0016 'International Tables Vol C Tables 4.2.6.8 and 6.1.1.4'
H H 0.0000 0.0000 'International Tables Vol C Tables 4.2.6.8 and 6.1.1.4'
N N 0.0061 0.0033 'International Tables Vol C Tables 4.2.6.8 and 6.1.1.4'
S S 0.1246 0.1234 'International Tables Vol C Tables 4.2.6.8 and 6.1.1.4'
Sn Sn -0.6537 1.4246 'International Tables Vol C Tables 4.2.6.8 and 6.1.1.4'

loop_
_geom_angle_atom_site_label_1
_geom_angle_atom_site_label_2
_geom_angle_atom_site_label_3
_geom_angle
_geom_angle_site_symmetry_1
_geom_angle_site_symmetry_3
C3 N1 C1 112.8(8) . .
C3 N1 C7 125.5(8) . .
C1 N1 C7 121.5(8) . .
N1 C1 C2 100.9(8) . .
N1 C1 H1A 111.6 . .
C2 C1 H1A 111.6 . .
N1 C1 H1B 111.6 . .
C2 C1 H1B 111.6 . .
H1A C1 H1B 109.4 . .
C3 N2 C2 111.7(10) . .
C3 N2 H2 124.1 . .
C2 N2 H2 124.1 . .
N2 C2 C1 102.5(8) . .
N2 C2 H2A 111.3 . .
C1 C2 H2A 111.3 . .
N2 C2 H2B 111.3 . .
C1 C2 H2B 111.3 . .
H2A C2 H2B 109.2 . .
N2 C3 N1 111.5(9) . .
N2 C3 C4B 119.6(15) . .
N1 C3 C4B 127.6(14) . .
N2 C3 C4A 129.7(11) . .
N1 C3 C4A 118.3(10) . .
C5A C4A C3 114.7(13) . .
C5A C4A H4A1 108.6 . .
C3 C4A H4A1 108.6 . .
C5A C4A H4A2 108.6 . .
C3 C4A H4A2 108.6 . .
H4A1 C4A H4A2 107.6 . .
C6A C5A C4A 115.5(17) . .
C6A C5A H5A1 108.4 . .
C4A C5A H5A1 108.4 . .
C6A C5A H5A2 108.4 . .
C4A C5A H5A2 108.4 . .
H5A1 C5A H5A2 107.5 . .
C5A C6A C7 116.1(13) . .
C5A C6A H6A1 108.3 . .
C7 C6A H6A1 108.3 . .
C5A C6A H6A2 108.3 . .
C7 C6A H6A2 108.3 . .
H6A1 C6A H6A2 107.4 . .
C5B C4B C3 109(2) . .
C5B C4B H4B1 109.9 . .
C3 C4B H4B1 109.9 . .
C5B C4B H4B2 109.9 . .
C3 C4B H4B2 110.0 . .
H4B1 C4B H4B2 108.3 . .
C6B C5B C4B 121(3) . .
C6B C5B H5B1 107.2 . .
C4B C5B H5B1 107.2 . .
C6B C5B H5B2 107.2 . .
C4B C5B H5B2 107.2 . .
H5B1 C5B H5B2 106.8 . .
C5B C6B C7 128(2) . .
C5B C6B H6B1 105.3 . .
C7 C6B H6B1 105.3 . .
C5B C6B H6B2 105.3 . .
C7 C6B H6B2 105.3 . .
H6B1 C6B H6B2 106.0 . .
N1 C7 C6A 114.0(9) . .
N1 C7 C6B 102.2(13) . .
N1 C7 H7A 108.8 . .
C6A C7 H7A 108.8 . .
N1 C7 H7B 108.8 . .
C6A C7 H7B 108.8 . .
H7A C7 H7B 107.7 . .
C10 N3 C14 126.1(7) . .
C10 N3 C8 111.0(7) . .
C14 N3 C8 121.8(6) . .
C10 N4 C9 111.9(7) . .
C10 N4 H4 124.1 . .
C9 N4 H4 124.1 . .
N3 C8 C9 102.3(7) . .
N3 C8 H8A 111.3 . .
C9 C8 H8A 111.3 . .
N3 C8 H8B 111.3 . .
C9 C8 H8B 111.3 . .
H8A C8 H8B 109.2 . .
N4 C9 C8 103.6(7) . .
N4 C9 H9A 111.0 . .
C8 C9 H9A 111.0 . .
N4 C9 H9B 111.0 . .
C8 C9 H9B 111.0 . .
H9A C9 H9B 109.0 . .
N3 C10 N4 110.8(8) . .
N3 C10 C11 122.4(8) . .
N4 C10 C11 126.8(7) . .
C10 C11 C12 111.8(7) . .
C10 C11 H11A 109.3 . .
C12 C11 H11A 109.3 . .
C10 C11 H11B 109.3 . .
C12 C11 H11B 109.3 . .
H11A C11 H11B 107.9 . .
C11 C12 C13 111.3(9) . .
C11 C12 H12A 109.4 . .
C13 C12 H12A 109.4 . .
C11 C12 H12B 109.4 . .
C13 C12 H12B 109.4 . .
H12A C12 H12B 108.0 . .
C14 C13 C12 111.0(7) . .
C14 C13 H13A 109.4 . .
C12 C13 H13A 109.4 . .
C14 C13 H13B 109.4 . .
C12 C13 H13B 109.4 . .
H13A C13 H13B 108.0 . .
N3 C14 C13 109.8(6) . .
N3 C14 H14A 109.7 . .
C13 C14 H14A 109.7 . .
N3 C14 H14B 109.7 . .
C13 C14 H14B 109.7 . .
H14A C14 H14B 108.2 . .
S5 Sn1 S4 120.70(5) . .
S5 Sn1 S2 124.98(5) . .
S4 Sn1 S2 113.00(6) . .
S5 Sn1 S6 89.15(6) . .
S4 Sn1 S6 97.41(5) . .
S2 Sn1 S6 95.38(5) . .
S5 Sn1 S1 85.88(5) . .
S4 Sn1 S1 86.43(5) . .
S2 Sn1 S1 86.27(5) . .
S6 Sn1 S1 174.82(5) . .
S7 Sn2 S2 120.51(6) . .
S7 Sn2 S3 122.20(6) . .
S2 Sn2 S3 117.24(6) . .
S7 Sn2 S8 88.41(5) . .
S2 Sn2 S8 93.16(5) . .
S3 Sn2 S8 90.89(5) . .
S7 Sn2 S1 92.99(5) . .
S2 Sn2 S1 87.79(5) . .
S3 Sn2 S1 86.72(5) . .
S8 Sn2 S1 177.61(5) . .
S8 Sn3 S3 123.34(6) 4_466 .
S8 Sn3 S4 120.81(6) 4_466 .
S3 Sn3 S4 115.85(6) . .
S8 Sn3 S7 88.54(5) 4_466 4_466
S3 Sn3 S7 91.29(5) . 4_466
S4 Sn3 S7 90.69(5) . 4_466
S8 Sn3 S1 94.18(5) 4_466 .
S3 Sn3 S1 87.26(5) . .
S4 Sn3 S1 87.88(5) . .
S7 Sn3 S1 177.28(6) 4_466 .
Sn3 S1 Sn2 86.71(5) . .
Sn3 S1 Sn1 86.95(5) . .
Sn2 S1 Sn1 86.59(5) . .
Sn2 S2 Sn1 95.74(6) . .
Sn3 S3 Sn2 94.10(5) . .
Sn1 S4 Sn3 95.66(6) . .
Sn1 S5 Sn1 91.91(8) . 2_665
Sn1 S6 Sn1 89.78(8) 2_665 .
Sn2 S7 Sn3 90.84(6) . 4_566
Sn3 S8 Sn2 90.51(6) 4_566 .

loop_
_geom_bond_atom_site_label_1
_geom_bond_atom_site_label_2
_geom_bond_distance
_geom_bond_site_symmetry_2
N1 C3 1.319(11) .
N1 C1 1.432(10) .
N1 C7 1.441(10) .
C1 C2 1.564(14) .
C1 H1A 0.9700 .
C1 H1B 0.9700 .
N2 C3 1.290(11) .
N2 C2 1.449(13) .
N2 H2 0.8600 .
C2 H2A 0.9700 .
C2 H2B 0.9700 .
C3 C4B 1.48(2) .
C3 C4A 1.522(15) .
C4A C5A 1.467(18) .
C4A H4A1 0.9700 .
C4A H4A2 0.9700 .
C5A C6A 1.375(18) .
C5A H5A1 0.9700 .
C5A H5A2 0.9700 .
C6A C7 1.521(14) .
C6A H6A1 0.9700 .
C6A H6A2 0.9700 .
C4B C5B 1.45(2) .
C4B H4B1 0.9700 .
C4B H4B2 0.9700 .
C5B C6B 1.36(2) .
C5B H5B1 0.9700 .
C5B H5B2 0.9700 .
C6B C7 1.53(2) .
C6B H6B1 0.9700 .
C6B H6B2 0.9700 .
C7 H7A 0.9700 .
C7 H7B 0.9700 .
N3 C10 1.305(9) .
N3 C14 1.442(9) .
N3 C8 1.463(9) .
N4 C10 1.313(10) .
N4 C9 1.422(11) .
N4 H4 0.8600 .
C8 C9 1.505(10) .
C8 H8A 0.9700 .
C8 H8B 0.9700 .
C9 H9A 0.9700 .
C9 H9B 0.9700 .
C10 C11 1.465(12) .
C11 C12 1.500(11) .
C11 H11A 0.9700 .
C11 H11B 0.9700 .
C12 C13 1.511(12) .
C12 H12A 0.9700 .
C12 H12B 0.9700 .
C13 C14 1.506(11) .
C13 H13A 0.9700 .
C13 H13B 0.9700 .
C14 H14A 0.9700 .
C14 H14B 0.9700 .
Sn1 S5 2.4282(17) .
Sn1 S4 2.4286(15) .
Sn1 S2 2.4417(16) .
Sn1 S6 2.4731(18) .
Sn1 S1 2.6631(16) .
Sn2 S7 2.3974(16) .
Sn2 S2 2.4303(16) .
Sn2 S3 2.4359(14) .
Sn2 S8 2.5655(16) .
Sn2 S1 2.6057(15) .
Sn3 S8 2.4018(17) 4_466
Sn3 S3 2.4325(14) .
Sn3 S4 2.4436(16) .
Sn3 S7 2.5561(15) 4_466
Sn3 S1 2.5848(14) .
S5 Sn1 2.4282(17) 2_665
S6 Sn1 2.4731(18) 2_665
S7 Sn3 2.5560(15) 4_566
S8 Sn3 2.4018(17) 4_566
